data_2240552
loop_
_publ_author_name
'Pan, Ming-Yan'
'Xia, Sheng-Qing'
'Tao, Xu-Tang'

_publ_section_title
;
 Crystal structure of Ba~5~In~4~Sb~6~
;
_journal_coeditor_code HB7382
_journal_issue 5
_journal_name_full 'Acta Crystallographica Section E'
_journal_page_first i4
_journal_paper_doi 10.1107/S2056989015006933
_journal_volume 71
_journal_year 2015
_chemical_formula_iupac 'Ba5 In4 Sb6'
_chemical_formula_sum 'Ba5 In4 Sb6'
_chemical_formula_weight 1876.48
_chemical_name_common Ba5In4Sb6
_chemical_name_systematic 'Pentabarium tetraindium hexaantimony'
_space_group_IT_number 59
_symmetry_cell_setting orthorhombic
_symmetry_space_group_name_Hall '-P 2ab 2a'
_symmetry_space_group_name_H-M 'P m m n :2'
_atom_sites_solution_primary direct
_atom_sites_solution_secondary difmap
_audit_creation_method SHELXL-97
_cell_angle_alpha 90.00
_cell_angle_beta 90.00
_cell_angle_gamma 90.00
_cell_formula_units_Z 4
_cell_length_a 14.2723(13)
_cell_length_b 18.3578(17)
_cell_length_c 8.2710(8)
_cell_measurement_reflns_used 1832
_cell_measurement_temperature 120(2)
_cell_measurement_theta_max 27.57
_cell_measurement_theta_min 2.85
_cell_volume 2167.1(4)
_computing_cell_refinement
;
SAINT (Bruker, 2005)
;
_computing_data_collection
;
APEX2 (Bruker, 2005)
;
_computing_data_reduction
;
SAINT (Bruker, 2005)
;
_computing_molecular_graphics
;
SHELXTL (Sheldrick, 2008)
;
_computing_publication_material
;
SHELXTL (Sheldrick, 2008)
;
_computing_structure_refinement
;
SHELXL97 (Sheldrick, 2008)
;
_computing_structure_solution
;
SHELXS97 (Sheldrick, 2008)
;
_diffrn_ambient_temperature 120(2)
_diffrn_measured_fraction_theta_full 0.992
_diffrn_measured_fraction_theta_max 0.992
_diffrn_measurement_device_type 'Bruker APEXII CCD'
_diffrn_measurement_method '\f and \w scans'
_diffrn_radiation_monochromator graphite
_diffrn_radiation_source 'fine-focus sealed tube'
_diffrn_radiation_type MoK\a
_diffrn_radiation_wavelength 0.71073
_diffrn_reflns_av_R_equivalents 0.0495
_diffrn_reflns_av_sigmaI/netI 0.0388
_diffrn_reflns_limit_h_max 14
_diffrn_reflns_limit_h_min -18
_diffrn_reflns_limit_k_max 19
_diffrn_reflns_limit_k_min -23
_diffrn_reflns_limit_l_max 10
_diffrn_reflns_limit_l_min -9
_diffrn_reflns_number 12962
_diffrn_reflns_theta_full 27.58
_diffrn_reflns_theta_max 27.58
_diffrn_reflns_theta_min 1.81
_diffrn_standards_number 0
_exptl_absorpt_coefficient_mu 20.394
_exptl_absorpt_correction_T_max 0.6858
_exptl_absorpt_correction_T_min 0.3742
_exptl_absorpt_correction_type multi-scan
_exptl_absorpt_process_details
;
(SADABS; Bruker, 2005)
;
_exptl_crystal_colour Black
_exptl_crystal_density_diffrn 5.751
_exptl_crystal_density_method 'not measured'
_exptl_crystal_description Block
_exptl_crystal_F_000 3128
_exptl_crystal_size_max 0.06
_exptl_crystal_size_mid 0.03
_exptl_crystal_size_min 0.02
_refine_diff_density_max 1.997
_refine_diff_density_min -1.689
_refine_ls_extinction_coef 0.000211(8)
_refine_ls_extinction_expression Fc^*^=kFc[1+0.001xFc^2^\l^3^/sin(2\q)]^-1/4^
_refine_ls_extinction_method
;
SHELXL97 (Sheldrick, 2008)
;
_refine_ls_goodness_of_fit_ref 1.018
_refine_ls_matrix_type full
_refine_ls_number_parameters 79
_refine_ls_number_reflns 2676
_refine_ls_number_restraints 0
_refine_ls_restrained_S_all 1.018
_refine_ls_R_factor_all 0.0432
_refine_ls_R_factor_gt 0.0287
_refine_ls_shift/su_max 0.001
_refine_ls_shift/su_mean 0.000
_refine_ls_structure_factor_coef Fsqd
_refine_ls_weighting_details 'calc w=1/[\s^2^(Fo^2^)+(0.0146P)^2^] where P=(Fo^2^+2Fc^2^)/3'
_refine_ls_weighting_scheme calc
_refine_ls_wR_factor_gt 0.0504
_refine_ls_wR_factor_ref 0.0548
_reflns_number_gt 2098
_reflns_number_total 2676
_reflns_threshold_expression I>2\s(I)
_cod_data_source_file hb7382sup1.cf
_cod_data_source_block I
_cod_original_sg_symbol_Hall ' -P 2ab 2a'
_cod_original_sg_symbol_H-M 'P m m n'
_cod_database_code 2240552
_cod_database_fobs_code 2240552

loop_
_symmetry_equiv_pos_as_xyz
'x, y, z'
'-x+1/2, -y+1/2, z'
'-x, y+1/2, -z'
'x+1/2, -y, -z'
'-x, -y, -z'
'x-1/2, y-1/2, -z'
'x, -y-1/2, z'
'-x-1/2, y, z'

loop_
_atom_site_type_symbol
_atom_site_label
_atom_site_fract_x
_atom_site_fract_y
_atom_site_fract_z
_atom_site_U_iso_or_equiv
_atom_site_adp_type
_atom_site_calc_flag
_atom_site_refinement_flags
_atom_site_occupancy
_atom_site_symmetry_multiplicity
Ba Ba1 0.08681(3) 0.00085(2) 0.23996(5) 0.00924(11) Uani d . 1 1
Ba Ba2 0.10037(4) 0.2500 0.26369(7) 0.00879(14) Uani d S 1 2
Ba Ba3 0.2500 0.50189(3) 0.73898(7) 0.00933(14) Uani d S 1 2
Ba Ba4 0.2500 0.7500 0.07159(11) 0.0113(2) Uani d S 1 4
Ba Ba5 0.2500 0.2500 0.70687(10) 0.00876(19) Uani d S 1 4
In In1 0.56473(4) 0.66923(3) 0.10245(6) 0.00979(13) Uani d . 1 1
In In2 0.59568(3) 0.17226(3) 0.43328(6) 0.00990(13) Uani d . 1 1
Sb Sb1 0.07830(3) 0.11748(3) 0.57615(6) 0.00809(11) Uani d . 1 1
Sb Sb2 0.58565(3) 0.12044(3) 0.09457(6) 0.00865(12) Uani d . 1 1
Sb Sb3 0.2500 0.12590(4) 0.05576(8) 0.00786(15) Uani d S 1 2
Sb Sb4 0.2500 0.61680(4) 0.39782(9) 0.00841(15) Uani d S 1 2

loop_
_atom_site_aniso_label
_atom_site_aniso_U_11
_atom_site_aniso_U_22
_atom_site_aniso_U_33
_atom_site_aniso_U_12
_atom_site_aniso_U_13
_atom_site_aniso_U_23
Ba1 0.0093(2) 0.0090(2) 0.0094(2) 0.00006(17) -0.00107(17) 0.00072(18)
Ba2 0.0094(3) 0.0092(3) 0.0078(3) 0.000 0.0016(2) 0.000
Ba3 0.0094(3) 0.0093(3) 0.0093(3) 0.000 0.000 0.0005(2)
Ba4 0.0116(5) 0.0101(5) 0.0122(5) 0.000 0.000 0.000
Ba5 0.0076(5) 0.0095(4) 0.0092(5) 0.000 0.000 0.000
In1 0.0105(3) 0.0111(3) 0.0077(3) -0.0025(2) -0.0016(2) 0.0011(2)
In2 0.0088(3) 0.0102(3) 0.0107(3) 0.0017(2) -0.0008(2) 0.0008(2)
Sb1 0.0087(3) 0.0088(3) 0.0068(2) 0.0004(2) -0.00068(19) -0.00060(18)
Sb2 0.0086(3) 0.0092(3) 0.0081(3) 0.0012(2) -0.00116(19) -0.00030(19)
Sb3 0.0068(4) 0.0081(4) 0.0087(4) 0.000 0.000 -0.0002(3)
Sb4 0.0063(4) 0.0096(4) 0.0093(4) 0.000 0.000 -0.0013(3)

loop_
_atom_type_symbol
_atom_type_description
_atom_type_scat_dispersion_real
_atom_type_scat_dispersion_imag
_atom_type_scat_source
In In -0.7276 1.3100 'International Tables Vol C Tables 4.2.6.8 and 6.1.1.4'
Sb Sb -0.5866 1.5461 'International Tables Vol C Tables 4.2.6.8 and 6.1.1.4'
Ba Ba -0.3244 2.2819 'International Tables Vol C Tables 4.2.6.8 and 6.1.1.4'

loop_
_geom_angle_atom_site_label_1
_geom_angle_atom_site_label_2
_geom_angle_atom_site_label_3
_geom_angle_site_symmetry_1
_geom_angle_site_symmetry_3
_geom_angle
Sb4 Ba1 Sb2 2 8_655 177.466(19)
Sb4 Ba1 Sb1 2 . 96.078(18)
Sb2 Ba1 Sb1 8_655 . 82.282(15)
Sb4 Ba1 Sb1 2 5_556 84.397(16)
Sb2 Ba1 Sb1 8_655 5_556 93.674(16)
Sb1 Ba1 Sb1 . 5_556 90.625(16)
Sb4 Ba1 Sb2 2 4_455 84.553(18)
Sb2 Ba1 Sb2 8_655 4_455 97.002(15)
Sb1 Ba1 Sb2 . 4_455 177.436(18)
Sb1 Ba1 Sb2 5_556 4_455 86.962(15)
Sb4 Ba1 Sb3 2 . 97.059(16)
Sb2 Ba1 Sb3 8_655 . 84.841(15)
Sb1 Ba1 Sb3 . . 88.211(17)
Sb1 Ba1 Sb3 5_556 . 178.223(18)
Sb2 Ba1 Sb3 4_455 . 94.182(17)
Sb4 Ba1 In1 2 2 89.069(17)
Sb2 Ba1 In1 8_655 2 90.672(16)
Sb1 Ba1 In1 . 2 133.506(16)
Sb1 Ba1 In1 5_556 2 43.815(13)
Sb2 Ba1 In1 4_455 2 43.967(12)
Sb3 Ba1 In1 . 2 137.062(18)
Sb4 Ba1 Ba2 2 . 125.651(17)
Sb2 Ba1 Ba2 8_655 . 54.554(13)
Sb1 Ba1 Ba2 . . 50.129(13)
Sb1 Ba1 Ba2 5_556 . 128.386(16)
Sb2 Ba1 Ba2 4_455 . 131.250(16)
Sb3 Ba1 Ba2 . . 49.885(14)
In1 Ba1 Ba2 2 . 145.225(16)
Sb4 Ba1 Ba1 2 8_655 47.298(11)
Sb2 Ba1 Ba1 8_655 8_655 134.518(11)
Sb1 Ba1 Ba1 . 8_655 91.983(11)
Sb1 Ba1 Ba1 5_556 8_655 131.624(11)
Sb2 Ba1 Ba1 4_455 8_655 90.267(10)
Sb3 Ba1 Ba1 . 8_655 49.790(10)
In1 Ba1 Ba1 2 8_655 123.058(10)
Ba2 Ba1 Ba1 . 8_655 87.579(9)
Sb4 Ba1 Ba1 2 5 132.64(2)
Sb2 Ba1 Ba1 8_655 5 48.878(11)
Sb1 Ba1 Ba1 . 5 131.107(18)
Sb1 Ba1 Ba1 5_556 5 90.449(16)
Sb2 Ba1 Ba1 4_455 5 48.124(12)
Sb3 Ba1 Ba1 . 5 89.306(16)
In1 Ba1 Ba1 2 5 57.489(12)
Ba2 Ba1 Ba1 . 5 93.748(14)
Ba1 Ba1 Ba1 8_655 5 121.973(11)
Sb4 Ba1 Ba3 2 2 47.852(14)
Sb2 Ba1 Ba3 8_655 2 130.506(15)
Sb1 Ba1 Ba3 . 2 48.233(12)
Sb1 Ba1 Ba3 5_556 2 86.937(14)
Sb2 Ba1 Ba3 4_455 2 132.382(15)
Sb3 Ba1 Ba3 . 2 93.283(15)
In1 Ba1 Ba3 2 2 120.632(14)
Ba2 Ba1 Ba3 . 2 87.281(13)
Ba1 Ba1 Ba3 8_655 2 60.565(7)
Ba1 Ba1 Ba3 5 2 177.275(17)
Sb4 Ba1 Ba3 2 2_554 89.567(16)
Sb2 Ba1 Ba3 8_655 2_554 92.956(14)
Sb1 Ba1 Ba3 . 2_554 135.534(16)
Sb1 Ba1 Ba3 5_556 2_554 133.841(15)
Sb2 Ba1 Ba3 4_455 2_554 46.886(12)
Sb3 Ba1 Ba3 . 2_554 47.337(14)
In1 Ba1 Ba3 2 2_554 90.508(13)
Ba2 Ba1 Ba3 . 2_554 91.559(13)
Ba1 Ba1 Ba3 8_655 2_554 60.662(7)
Ba1 Ba1 Ba3 5 2_554 61.312(12)
Ba3 Ba1 Ba3 2 2_554 121.212(11)
In1 Ba2 In1 6 4_465 51.55(2)
In1 Ba2 In2 6 8_655 93.462(18)
In1 Ba2 In2 4_465 8_655 114.91(2)
In1 Ba2 In2 6 2 114.91(2)
In1 Ba2 In2 4_465 2 93.462(18)
In2 Ba2 In2 8_655 2 49.02(2)
In1 Ba2 Sb1 6 7_565 158.09(2)
In1 Ba2 Sb1 4_465 7_565 109.515(14)
In2 Ba2 Sb1 8_655 7_565 85.158(18)
In2 Ba2 Sb1 2 7_565 49.389(14)
In1 Ba2 Sb1 6 . 109.515(14)
In1 Ba2 Sb1 4_465 . 158.09(2)
In2 Ba2 Sb1 8_655 . 49.389(14)
In2 Ba2 Sb1 2 . 85.158(18)
Sb1 Ba2 Sb1 7_565 . 86.12(2)
In1 Ba2 Sb3 6 2 86.49(2)
In1 Ba2 Sb3 4_465 2 51.906(14)
In2 Ba2 Sb3 8_655 2 161.643(18)
In2 Ba2 Sb3 2 2 114.761(14)
Sb1 Ba2 Sb3 7_565 2 88.083(16)
Sb1 Ba2 Sb3 . 2 147.05(2)
In1 Ba2 Sb3 6 . 51.906(14)
In1 Ba2 Sb3 4_465 . 86.49(2)
In2 Ba2 Sb3 8_655 . 114.761(14)
In2 Ba2 Sb3 2 . 161.643(18)
Sb1 Ba2 Sb3 7_565 . 147.05(2)
Sb1 Ba2 Sb3 . . 88.083(16)
Sb3 Ba2 Sb3 2 . 79.45(2)
In1 Ba2 Sb2 6 8_655 45.739(13)
In1 Ba2 Sb2 4_465 8_655 80.925(18)
In2 Ba2 Sb2 8_655 8_655 47.723(14)
In2 Ba2 Sb2 2 8_655 80.950(18)
Sb1 Ba2 Sb2 7_565 8_655 128.88(2)
Sb1 Ba2 Sb2 . 8_655 77.265(13)
Sb3 Ba2 Sb2 2 8_655 129.50(2)
Sb3 Ba2 Sb2 . 8_655 80.918(14)
In1 Ba2 Sb2 6 2 80.925(18)
In1 Ba2 Sb2 4_465 2 45.739(13)
In2 Ba2 Sb2 8_655 2 80.950(18)
In2 Ba2 Sb2 2 2 47.723(14)
Sb1 Ba2 Sb2 7_565 2 77.265(13)
Sb1 Ba2 Sb2 . 2 128.88(2)
Sb3 Ba2 Sb2 2 2 80.918(14)
Sb3 Ba2 Sb2 . 2 129.50(2)
Sb2 Ba2 Sb2 8_655 2 76.80(2)
In1 Ba2 Ba5 6 . 147.398(15)
In1 Ba2 Ba5 4_465 . 147.398(15)
In2 Ba2 Ba5 8_655 . 93.275(18)
In2 Ba2 Ba5 2 . 93.275(18)
Sb1 Ba2 Ba5 7_565 . 54.396(13)
Sb1 Ba2 Ba5 . . 54.396(13)
Sb3 Ba2 Ba5 2 . 96.619(17)
Sb3 Ba2 Ba5 . . 96.619(17)
Sb2 Ba2 Ba5 8_655 . 131.656(13)
Sb2 Ba2 Ba5 2 . 131.656(13)
In1 Ba2 Ba2 6 2 98.579(14)
In1 Ba2 Ba2 4_465 2 98.579(14)
In2 Ba2 Ba2 8_655 2 144.428(13)
In2 Ba2 Ba2 2 2 144.428(13)
Sb1 Ba2 Ba2 7_565 2 95.073(13)
Sb1 Ba2 Ba2 . 2 95.073(13)
Sb3 Ba2 Ba2 2 2 53.198(11)
Sb3 Ba2 Ba2 . 2 53.198(11)
Sb2 Ba2 Ba2 8_655 2 133.895(11)
Sb2 Ba2 Ba2 2 2 133.895(11)
Ba5 Ba2 Ba2 . 2 59.775(11)
Sb2 Ba3 Sb2 3_656 6_566 84.66(2)
Sb2 Ba3 Sb3 3_656 2_556 97.024(18)
Sb2 Ba3 Sb3 6_566 2_556 97.024(18)
Sb2 Ba3 Sb4 3_656 . 86.702(17)
Sb2 Ba3 Sb4 6_566 . 86.702(17)
Sb3 Ba3 Sb4 2_556 . 174.94(2)
Sb2 Ba3 Sb1 3_656 7_565 178.605(18)
Sb2 Ba3 Sb1 6_566 7_565 94.053(13)
Sb3 Ba3 Sb1 2_556 7_565 82.585(17)
Sb4 Ba3 Sb1 . 7_565 93.769(17)
Sb2 Ba3 Sb1 3_656 2 94.053(13)
Sb2 Ba3 Sb1 6_566 2 178.605(18)
Sb3 Ba3 Sb1 2_556 2 82.585(17)
Sb4 Ba3 Sb1 . 2 93.769(17)
Sb1 Ba3 Sb1 7_565 2 87.23(2)
Sb2 Ba3 In2 3_656 3_656 45.244(13)
Sb2 Ba3 In2 6_566 3_656 91.297(18)
Sb3 Ba3 In2 2_556 3_656 140.454(14)
Sb4 Ba3 In2 . 3_656 42.412(12)
Sb1 Ba3 In2 7_565 3_656 135.44(2)
Sb1 Ba3 In2 2 3_656 88.172(14)
Sb2 Ba3 In2 3_656 6_566 91.297(18)
Sb2 Ba3 In2 6_566 6_566 45.244(13)
Sb3 Ba3 In2 2_556 6_566 140.454(14)
Sb4 Ba3 In2 . 6_566 42.412(12)
Sb1 Ba3 In2 7_565 6_566 88.172(14)
Sb1 Ba3 In2 2 6_566 135.44(2)
In2 Ba3 In2 3_656 6_566 65.310(18)
Sb2 Ba3 Ba5 3_656 . 130.270(14)
Sb2 Ba3 Ba5 6_566 . 130.270(14)
Sb3 Ba3 Ba5 2_556 . 51.447(18)
Sb4 Ba3 Ba5 . . 123.49(2)
Sb1 Ba3 Ba5 7_565 . 50.390(12)
Sb1 Ba3 Ba5 2 . 50.390(12)
In2 Ba3 Ba5 3_656 . 138.151(14)
In2 Ba3 Ba5 6_566 . 138.151(14)
Sb2 Ba3 Ba1 3_656 7_565 132.982(18)
Sb2 Ba3 Ba1 6_566 7_565 91.140(13)
Sb3 Ba3 Ba1 2_556 7_565 129.919(16)
Sb4 Ba3 Ba1 . 7_565 46.281(12)
Sb1 Ba3 Ba1 7_565 7_565 47.495(11)
Sb1 Ba3 Ba1 2 7_565 90.133(16)
In2 Ba3 Ba1 3_656 7_565 88.244(15)
In2 Ba3 Ba1 6_566 7_565 55.877(11)
Ba5 Ba3 Ba1 . 7_565 86.529(14)
Sb2 Ba3 Ba1 3_656 2 91.140(13)
Sb2 Ba3 Ba1 6_566 2 132.982(18)
Sb3 Ba3 Ba1 2_556 2 129.919(16)
Sb4 Ba3 Ba1 . 2 46.281(12)
Sb1 Ba3 Ba1 7_565 2 90.133(16)
Sb1 Ba3 Ba1 2 2 47.495(11)
In2 Ba3 Ba1 3_656 2 55.877(11)
In2 Ba3 Ba1 6_566 2 88.244(15)
Ba5 Ba3 Ba1 . 2 86.529(14)
Ba1 Ba3 Ba1 7_565 2 58.870(14)
Sb2 Ba3 Ba1 3_656 2_556 48.100(12)
Sb2 Ba3 Ba1 6_566 2_556 89.545(17)
Sb3 Ba3 Ba1 2_556 2_556 48.968(13)
Sb4 Ba3 Ba1 . 2_556 134.789(16)
Sb1 Ba3 Ba1 7_565 2_556 131.442(18)
Sb1 Ba3 Ba1 2 2_556 89.193(13)
In2 Ba3 Ba1 3_656 2_556 92.751(13)
In2 Ba3 Ba1 6_566 2_556 125.221(17)
Ba5 Ba3 Ba1 . 2_556 92.258(15)
Ba1 Ba3 Ba1 7_565 2_556 178.779(18)
Ba1 Ba3 Ba1 2 2_556 121.212(11)
Sb2 Ba4 Sb2 6_565 5_665 135.28(3)
Sb2 Ba4 Sb2 6_565 4_465 82.364(19)
Sb2 Ba4 Sb2 5_665 4_465 80.989(19)
Sb2 Ba4 Sb2 6_565 3_655 80.989(19)
Sb2 Ba4 Sb2 5_665 3_655 82.364(19)
Sb2 Ba4 Sb2 4_465 3_655 135.28(3)
Sb2 Ba4 Sb4 6_565 2_565 136.392(16)
Sb2 Ba4 Sb4 5_665 2_565 80.779(13)
Sb2 Ba4 Sb4 4_465 2_565 80.780(13)
Sb2 Ba4 Sb4 3_655 2_565 136.392(16)
Sb2 Ba4 Sb4 6_565 . 80.780(13)
Sb2 Ba4 Sb4 5_665 . 136.392(16)
Sb2 Ba4 Sb4 4_465 . 136.392(16)
Sb2 Ba4 Sb4 3_655 . 80.779(13)
Sb4 Ba4 Sb4 2_565 . 84.37(3)
In1 Ba5 In1 5_666 4_466 101.39(2)
In1 Ba5 In1 5_666 3_646 51.430(19)
In1 Ba5 In1 4_466 3_646 125.03(3)
In1 Ba5 In1 5_666 6_556 125.03(3)
In1 Ba5 In1 4_466 6_556 51.430(19)
In1 Ba5 In1 3_646 6_556 101.39(2)
In1 Ba5 Sb1 5_666 . 162.493(19)
In1 Ba5 Sb1 4_466 . 84.581(13)
In1 Ba5 Sb1 3_646 . 111.730(13)
In1 Ba5 Sb1 6_556 . 47.322(13)
In1 Ba5 Sb1 5_666 2 47.322(13)
In1 Ba5 Sb1 4_466 2 111.730(13)
In1 Ba5 Sb1 3_646 2 84.581(13)
In1 Ba5 Sb1 6_556 2 162.493(19)
Sb1 Ba5 Sb1 . 2 145.23(3)
In1 Ba5 Sb1 5_666 7_565 111.730(13)
In1 Ba5 Sb1 4_466 7_565 47.322(13)
In1 Ba5 Sb1 3_646 7_565 162.493(19)
In1 Ba5 Sb1 6_556 7_565 84.581(13)
Sb1 Ba5 Sb1 . 7_565 84.494(18)
Sb1 Ba5 Sb1 2 7_565 85.261(18)
In1 Ba5 Sb1 5_666 8_655 84.581(13)
In1 Ba5 Sb1 4_466 8_655 162.493(19)
In1 Ba5 Sb1 3_646 8_655 47.322(13)
In1 Ba5 Sb1 6_556 8_655 111.730(13)
Sb1 Ba5 Sb1 . 8_655 85.261(18)
Sb1 Ba5 Sb1 2 8_655 84.494(18)
Sb1 Ba5 Sb1 7_565 8_655 145.23(3)
In1 Ba5 Sb3 5_666 2_556 50.868(13)
In1 Ba5 Sb3 4_466 2_556 50.868(13)
In1 Ba5 Sb3 3_646 2_556 84.64(2)
In1 Ba5 Sb3 6_556 2_556 84.64(2)
Sb1 Ba5 Sb3 . 2_556 130.627(17)
Sb1 Ba5 Sb3 2 2_556 79.508(13)
Sb1 Ba5 Sb3 7_565 2_556 79.508(13)
Sb1 Ba5 Sb3 8_655 2_556 130.627(17)
In1 Ba5 Sb3 5_666 1_556 84.64(2)
In1 Ba5 Sb3 4_466 1_556 84.64(2)
In1 Ba5 Sb3 3_646 1_556 50.868(13)
In1 Ba5 Sb3 6_556 1_556 50.868(13)
Sb1 Ba5 Sb3 . 1_556 79.508(13)
Sb1 Ba5 Sb3 2 1_556 130.627(17)
Sb1 Ba5 Sb3 7_565 1_556 130.627(17)
Sb1 Ba5 Sb3 8_655 1_556 79.508(13)
Sb3 Ba5 Sb3 2_556 1_556 76.58(3)
In1 Ba5 Ba2 5_666 . 142.027(19)
In1 Ba5 Ba2 4_466 . 90.531(15)
In1 Ba5 Ba2 3_646 . 142.027(19)
In1 Ba5 Ba2 6_556 . 90.531(15)
Sb1 Ba5 Ba2 . . 53.194(13)
Sb1 Ba5 Ba2 2 . 94.75(2)
Sb1 Ba5 Ba2 7_565 . 53.194(13)
Sb1 Ba5 Ba2 8_655 . 94.75(2)
Sb3 Ba5 Ba2 2_556 . 132.701(10)
Sb3 Ba5 Ba2 1_556 . 132.701(10)
In1 Ba5 Ba2 5_666 2 90.531(15)
In1 Ba5 Ba2 4_466 2 142.027(19)
In1 Ba5 Ba2 3_646 2 90.531(15)
In1 Ba5 Ba2 6_556 2 142.027(19)
Sb1 Ba5 Ba2 . 2 94.75(2)
Sb1 Ba5 Ba2 2 2 53.194(13)
Sb1 Ba5 Ba2 7_565 2 94.75(2)
Sb1 Ba5 Ba2 8_655 2 53.194(13)
Sb3 Ba5 Ba2 2_556 2 132.701(10)
Sb3 Ba5 Ba2 1_556 2 132.701(10)
Ba2 Ba5 Ba2 . 2 60.45(2)
Sb1 In1 Sb2 6_666 3_655 119.01(2)
Sb1 In1 In1 6_666 7_575 109.617(14)
Sb2 In1 In1 3_655 7_575 108.387(14)
Sb1 In1 Sb3 6_666 6_665 104.82(2)
Sb2 In1 Sb3 3_655 6_665 109.04(2)
In1 In1 Sb3 7_575 6_665 105.090(16)
Sb1 In1 Ba2 6_666 6_665 165.95(2)
Sb2 In1 Ba2 3_655 6_665 74.947(19)
In1 In1 Ba2 7_575 6_665 64.226(10)
Sb3 In1 Ba2 6_665 6_665 66.660(19)
Sb1 In1 Ba5 6_666 5_666 70.071(19)
Sb2 In1 Ba5 3_655 5_666 170.58(2)
In1 In1 Ba5 7_575 5_666 64.285(10)
Sb3 In1 Ba5 6_665 5_666 68.962(19)
Ba2 In1 Ba5 6_665 5_666 96.07(2)
Sb1 In1 Ba1 6_666 2 60.226(15)
Sb2 In1 Ba1 3_655 2 60.260(15)
In1 In1 Ba1 7_575 2 141.952(10)
Sb3 In1 Ba1 6_665 2 112.95(2)
Ba2 In1 Ba1 6_665 2 132.730(18)
Ba5 In1 Ba1 5_666 2 129.15(2)
Sb4 In2 In2 6_656 7_565 111.322(17)
Sb4 In2 Sb1 6_656 8_655 109.93(2)
In2 In2 Sb1 7_565 8_655 110.086(14)
Sb4 In2 Sb2 6_656 . 113.15(2)
In2 In2 Sb2 7_565 . 108.733(14)
Sb1 In2 Sb2 8_655 . 103.32(2)
Sb4 In2 Ba2 6_656 2 173.81(3)
In2 In2 Ba2 7_565 2 65.488(10)
Sb1 In2 Ba2 8_655 2 67.497(17)
Sb2 In2 Ba2 . 2 73.039(18)
Sb4 In2 Ba3 6_656 6_656 58.068(19)
In2 In2 Ba3 7_565 6_656 140.012(10)
Sb1 In2 Ba3 8_655 6_656 109.592(19)
Sb2 In2 Ba3 . 6_656 56.626(15)
Ba2 In2 Ba3 2 6_656 127.911(18)
In1 Sb1 In2 6_556 8_655 101.88(2)
In1 Sb1 Ba1 6_556 . 161.99(2)
In2 Sb1 Ba1 8_655 . 85.363(18)
In1 Sb1 Ba1 6_556 5_556 75.959(17)
In2 Sb1 Ba1 8_655 5_556 79.632(17)
Ba1 Sb1 Ba1 . 5_556 89.375(16)
In1 Sb1 Ba3 6_556 2 84.155(19)
In2 Sb1 Ba3 8_655 2 161.77(2)
Ba1 Sb1 Ba3 . 2 84.272(16)
Ba1 Sb1 Ba3 5_556 2 85.293(16)
In1 Sb1 Ba2 6_556 . 117.27(2)
In2 Sb1 Ba2 8_655 . 63.114(17)
Ba1 Sb1 Ba2 . . 80.729(16)
Ba1 Sb1 Ba2 5_556 . 141.977(19)
Ba3 Sb1 Ba2 2 . 129.426(19)
In1 Sb1 Ba5 6_556 . 62.606(19)
In2 Sb1 Ba5 8_655 . 117.648(19)
Ba1 Sb1 Ba5 . . 128.543(19)
Ba1 Sb1 Ba5 5_556 . 137.18(2)
Ba3 Sb1 Ba5 2 . 80.461(15)
Ba2 Sb1 Ba5 . . 72.411(18)
In1 Sb2 In2 3_645 . 118.55(2)
In1 Sb2 Ba3 3_645 6_656 158.88(2)
In2 Sb2 Ba3 . 6_656 78.130(18)
In1 Sb2 Ba1 3_645 8_655 82.178(18)
In2 Sb2 Ba1 . 8_655 84.879(18)
Ba3 Sb2 Ba1 6_656 8_655 86.909(16)
In1 Sb2 Ba1 3_645 4 75.772(18)
In2 Sb2 Ba1 . 4 159.71(2)
Ba3 Sb2 Ba1 6_656 4 85.014(17)
Ba1 Sb2 Ba1 8_655 4 82.998(15)
In1 Sb2 Ba4 3_645 5_665 93.71(2)
In2 Sb2 Ba4 . 5_665 96.72(2)
Ba3 Sb2 Ba4 6_656 5_665 97.149(16)
Ba1 Sb2 Ba4 8_655 5_665 175.863(18)
Ba1 Sb2 Ba4 4 5_665 96.509(19)
In1 Sb2 Ba2 3_645 2 59.314(17)
In2 Sb2 Ba2 . 2 59.238(16)
Ba3 Sb2 Ba2 6_656 2 135.28(2)
Ba1 Sb2 Ba2 8_655 2 77.125(15)
Ba1 Sb2 Ba2 4 2 132.629(18)
Ba4 Sb2 Ba2 5_665 2 100.382(15)
In1 Sb3 In1 6 3_645 119.85(3)
In1 Sb3 Ba3 6 2_554 81.640(18)
In1 Sb3 Ba3 3_645 2_554 81.641(18)
In1 Sb3 Ba2 6 2 123.96(2)
In1 Sb3 Ba2 3_645 2 61.434(16)
Ba3 Sb3 Ba2 2_554 2 141.785(14)
In1 Sb3 Ba2 6 . 61.434(16)
In1 Sb3 Ba2 3_645 . 123.96(2)
Ba3 Sb3 Ba2 2_554 . 141.785(14)
Ba2 Sb3 Ba2 2 . 73.60(2)
In1 Sb3 Ba1 6 . 77.750(14)
In1 Sb3 Ba1 3_645 . 154.85(2)
Ba3 Sb3 Ba1 2_554 . 83.695(17)
Ba2 Sb3 Ba1 2 . 126.13(2)
Ba2 Sb3 Ba1 . . 79.407(14)
In1 Sb3 Ba1 6 8_655 154.85(2)
In1 Sb3 Ba1 3_645 8_655 77.750(14)
Ba3 Sb3 Ba1 2_554 8_655 83.695(17)
Ba2 Sb3 Ba1 2 8_655 79.407(14)
Ba2 Sb3 Ba1 . 8_655 126.13(2)
Ba1 Sb3 Ba1 . 8_655 80.42(2)
In1 Sb3 Ba5 6 1_554 60.170(15)
In1 Sb3 Ba5 3_645 1_554 60.170(15)
Ba3 Sb3 Ba5 2_554 1_554 80.13(2)
Ba2 Sb3 Ba5 2 1_554 89.005(18)
Ba2 Sb3 Ba5 . 1_554 89.005(18)
Ba1 Sb3 Ba5 . 1_554 136.530(13)
Ba1 Sb3 Ba5 8_655 1_554 136.530(13)
In2 Sb4 In2 3_656 6_566 103.75(3)
In2 Sb4 Ba1 3_656 7_565 162.15(3)
In2 Sb4 Ba1 6_566 7_565 83.388(15)
In2 Sb4 Ba1 3_656 2 83.388(15)
In2 Sb4 Ba1 6_566 2 162.15(3)
Ba1 Sb4 Ba1 7_565 2 85.40(2)
In2 Sb4 Ba3 3_656 . 79.52(2)
In2 Sb4 Ba3 6_566 . 79.52(2)
Ba1 Sb4 Ba3 7_565 . 85.867(17)
Ba1 Sb4 Ba3 2 . 85.867(17)
In2 Sb4 Ba4 3_656 . 97.21(2)
In2 Sb4 Ba4 6_566 . 97.21(2)
Ba1 Sb4 Ba4 7_565 . 98.083(19)
Ba1 Sb4 Ba4 2 . 98.083(19)
Ba3 Sb4 Ba4 . . 174.60(3)

loop_
_geom_bond_atom_site_label_1
_geom_bond_atom_site_label_2
_geom_bond_site_symmetry_2
_geom_bond_distance
Ba1 Sb4 2 3.4343(7)
Ba1 Sb2 8_655 3.5105(7)
Ba1 Sb1 . 3.5115(7)
Ba1 Sb1 5_556 3.5475(7)
Ba1 Sb2 4_455 3.5516(7)
Ba1 Sb3 . 3.6077(7)
Ba1 In1 2 3.9649(7)
Ba1 Ba2 . 4.5821(6)
Ba1 Ba1 8_655 4.6582(10)
Ba1 Ba1 5 4.6795(9)
Ba1 Ba3 2 4.7394(8)
Ba1 Ba3 2_554 4.7537(8)
Ba2 In1 6 3.4100(8)
Ba2 In1 4_465 3.4100(8)
Ba2 In2 8_655 3.4400(8)
Ba2 In2 2 3.4400(8)
Ba2 Sb1 7_565 3.5632(7)
Ba2 Sb1 . 3.5632(7)
Ba2 Sb3 2 3.5649(7)
Ba2 Sb3 . 3.5649(7)
Ba2 Sb2 8_655 3.8291(7)
Ba2 Sb2 2 3.8291(7)
Ba2 Ba5 . 4.2423(10)
Ba2 Ba2 2 4.2711(13)
Ba3 Sb2 3_656 3.4833(7)
Ba3 Sb2 6_566 3.4833(7)
Ba3 Sb3 2_556 3.5169(9)
Ba3 Sb4 . 3.5230(9)
Ba3 Sb1 7_565 3.5527(7)
Ba3 Sb1 2 3.5527(7)
Ba3 In2 3_656 4.0820(8)
Ba3 In2 6_566 4.0820(8)
Ba3 Ba5 . 4.6318(7)
Ba3 Ba1 7_565 4.7394(8)
Ba3 Ba1 2 4.7394(8)
Ba3 Ba1 2_556 4.7537(8)
Ba4 Sb2 6_565 3.6122(6)
Ba4 Sb2 5_665 3.6122(6)
Ba4 Sb2 4_465 3.6122(6)
Ba4 Sb2 3_655 3.6122(6)
Ba4 Sb4 2_565 3.6414(10)
Ba4 Sb4 . 3.6414(10)
Ba5 In1 5_666 3.4173(7)
Ba5 In1 4_466 3.4173(7)
Ba5 In1 3_646 3.4173(7)
Ba5 In1 6_556 3.4173(7)
Ba5 Sb1 . 3.6184(6)
Ba5 Sb1 2 3.6184(6)
Ba5 Sb1 7_565 3.6184(6)
Ba5 Sb1 8_655 3.6184(6)
Ba5 Sb3 2_556 3.6766(10)
Ba5 Sb3 1_556 3.6766(10)
Ba5 Ba2 2 4.2423(10)
In1 Sb1 6_666 2.8296(8)
In1 Sb2 3_655 2.8398(7)
In1 In1 7_575 2.9655(11)
In1 Sb3 6_665 3.0556(7)
In1 Ba2 6_665 3.4100(8)
In1 Ba5 5_666 3.4173(7)
In1 Ba1 2 3.9649(7)
In2 Sb4 6_656 2.7998(7)
In2 In2 7_565 2.8544(11)
In2 Sb1 8_655 2.9279(7)
In2 Sb2 . 2.9620(8)
In2 Ba2 2 3.4400(8)
In2 Ba3 6_656 4.0820(8)
Sb1 In1 6_556 2.8296(8)
Sb1 In2 8_655 2.9279(7)
Sb1 Ba1 5_556 3.5475(7)
Sb1 Ba3 2 3.5527(7)
Sb2 In1 3_645 2.8398(7)
Sb2 Ba3 6_656 3.4833(7)
Sb2 Ba1 8_655 3.5105(7)
Sb2 Ba1 4 3.5516(7)
Sb2 Ba4 5_665 3.6122(6)
Sb2 Ba2 2 3.8291(7)
Sb3 In1 6 3.0556(7)
Sb3 In1 3_645 3.0556(7)
Sb3 Ba3 2_554 3.5169(9)
Sb3 Ba2 2 3.5649(7)
Sb3 Ba1 8_655 3.6077(7)
Sb3 Ba5 1_554 3.6766(10)
Sb4 In2 3_656 2.7998(7)
Sb4 In2 6_566 2.7998(7)
Sb4 Ba1 7_565 3.4343(7)
Sb4 Ba1 2 3.4343(7)
